data_9000651
loop_
_publ_author_name
'Miyake, M.'
'Minato, I.'
'Morikawa, H.'
'Iwai, S. I.'

_publ_section_title
;
 Crystal structure and sulphate force constants of barite, celestite, and
 anglesite
;
_journal_name_full 'American Mineralogist'
_journal_page_first 506
_journal_page_last 510
_journal_volume 63
_journal_year 1978
_chemical_formula_sum 'O4 S Sr'
_chemical_name_mineral Celestine
_space_group_IT_number 62
_symmetry_space_group_name_Hall '-P 2c 2ab'
_symmetry_space_group_name_H-M 'P b n m'
_cell_angle_alpha 90
_cell_angle_beta 90
_cell_angle_gamma 90
_cell_length_a 6.870
_cell_length_b 8.371
_cell_length_c 5.355
_cell_formula_units_Z 4
_cell_volume 307.959
_database_code_amcsd 0000664
_exptl_crystal_density_diffrn 3.962
_cod_original_formula_sum 'Sr S O4'
_cod_database_code 9000651

loop_
_space_group_symop_operation_xyz
x,y,z
x,y,1/2-z
-x,-y,1/2+z
1/2+x,1/2-y,1/2+z
1/2-x,1/2+y,1/2-z
1/2-x,1/2+y,z
1/2+x,1/2-y,-z
-x,-y,-z

loop_
_atom_site_aniso_label
_atom_site_aniso_U_11
_atom_site_aniso_U_22
_atom_site_aniso_U_33
_atom_site_aniso_U_12
_atom_site_aniso_U_13
_atom_site_aniso_U_23
Sr 0.00813 0.00816 0.01525 -0.00029 0.00000 0.00000
S 0.00478 0.00816 0.00872 -0.00029 0.00000 0.00000
O1 0.02391 0.00958 0.03341 0.01020 0.00000 0.00000
O2 0.01148 0.01739 0.02470 -0.00903 0.00000 0.00000
O3 0.01219 0.01562 0.01162 -0.00233 -0.00522 0.00023

loop_
_atom_site_label
_atom_site_fract_x
_atom_site_fract_y
_atom_site_fract_z
Sr 0.15830 0.18390 0.25000
S 0.18530 0.43820 0.75000
O1 0.09300 0.59420 0.75000
O2 0.04190 0.30750 0.75000
O3 0.31080 0.42170 0.97460

loop_
_cod_related_entry_id
_cod_related_entry_database
_cod_related_entry_code
1 AMCSD 0000664
